data_7207834
loop_
_publ_author_name
'Zima, V\'it\<ezslav'
'Svoboda, Jan'
'Yang, Ya-Ching'
'Wang, Sue-Lein'

_publ_section_title
;
 New copper aryl phosphonates with auxiliary nitrogen ligands
;
_journal_issue 10
_journal_name_full CrystEngComm
_journal_page_first 3469
_journal_paper_doi 10.1039/c2ce06675k
_journal_volume 14
_journal_year 2012
_chemical_formula_sum 'C19 H15 Cu N2 O6 P'
_chemical_formula_weight 461.85
_chemical_name_systematic
;
?
;
_space_group_IT_number 14
_symmetry_cell_setting monoclinic
_symmetry_space_group_name_Hall '-P 2ybc'
_symmetry_space_group_name_H-M 'P 1 21/c 1'
_atom_sites_solution_hydrogens geom
_atom_sites_solution_primary direct
_atom_sites_solution_secondary difmap
_audit_creation_method SHELXL-97
_cell_angle_alpha 90.00
_cell_angle_beta 90.9290(10)
_cell_angle_gamma 90.00
_cell_formula_units_Z 4
_cell_length_a 10.2042(3)
_cell_length_b 6.9866(2)
_cell_length_c 24.8482(6)
_cell_measurement_temperature 296(2)
_cell_volume 1771.26(8)
_computing_structure_refinement 'SHELXL-97 (Sheldrick, 2008)'
_computing_structure_solution 'SHELXS-97 (Sheldrick, 2008)'
_diffrn_ambient_temperature 296(2)
_diffrn_measured_fraction_theta_full 0.994
_diffrn_measured_fraction_theta_max 0.994
_diffrn_radiation_monochromator graphite
_diffrn_radiation_source 'fine-focus sealed tube'
_diffrn_radiation_type MoK\a
_diffrn_radiation_wavelength 0.71073
_diffrn_reflns_av_R_equivalents 0.0315
_diffrn_reflns_av_sigmaI/netI 0.0362
_diffrn_reflns_limit_h_max 13
_diffrn_reflns_limit_h_min -13
_diffrn_reflns_limit_k_max 4
_diffrn_reflns_limit_k_min -9
_diffrn_reflns_limit_l_max 33
_diffrn_reflns_limit_l_min -33
_diffrn_reflns_number 18050
_diffrn_reflns_theta_full 28.28
_diffrn_reflns_theta_max 28.28
_diffrn_reflns_theta_min 1.64
_exptl_absorpt_coefficient_mu 1.366
_exptl_absorpt_correction_T_max 0.7457
_exptl_absorpt_correction_T_min 0.6997
_exptl_absorpt_correction_type empirical
_exptl_crystal_colour blue
_exptl_crystal_density_diffrn 1.724
_exptl_crystal_density_method 'not measured'
_exptl_crystal_description lump
_exptl_crystal_F_000 932
_exptl_crystal_size_max 0.25
_exptl_crystal_size_mid 0.20
_exptl_crystal_size_min 0.20
_refine_diff_density_max 0.609
_refine_diff_density_min -0.577
_refine_diff_density_rms 0.221
_refine_ls_extinction_method none
_refine_ls_goodness_of_fit_ref 1.078
_refine_ls_hydrogen_treatment mixed
_refine_ls_matrix_type full
_refine_ls_number_parameters 262
_refine_ls_number_reflns 4371
_refine_ls_number_restraints 0
_refine_ls_restrained_S_all 1.078
_refine_ls_R_factor_all 0.0498
_refine_ls_R_factor_gt 0.0326
_refine_ls_shift/su_max 0.001
_refine_ls_shift/su_mean 0.000
_refine_ls_structure_factor_coef Fsqd
_refine_ls_weighting_details 'calc w=1/[\s^2^(Fo^2^)+(0.0699P)^2^+0.0481P] where P=(Fo^2^+2Fc^2^)/3'
_refine_ls_weighting_scheme calc
_refine_ls_wR_factor_gt 0.0938
_refine_ls_wR_factor_ref 0.1150
_reflns_number_gt 3432
_reflns_number_total 4371
_reflns_threshold_expression >2sigma(I)
_cod_data_source_file c2ce06675k.txt
_cod_data_source_block Cmpd2
_cod_depositor_comments
;
The following automatic conversions were performed:

'_symmetry_cell_setting' value 'Monoclinic' changed to 'monoclinic'
according to /home/saulius/struct/CIF-dictionaries/cif_core.dic
dictionary named 'cif_core.dic' version 2.4.1 from 2010-06-29.

Automatic conversion script
Id: cif_fix_values 1715 2011-07-08 13:25:40Z adriana 
;
_cod_database_code 7207834

loop_
_symmetry_equiv_pos_as_xyz
'x, y, z'
'-x, y+1/2, -z+1/2'
'-x, -y, -z'
'x, -y-1/2, z-1/2'

loop_
_atom_site_label
_atom_site_type_symbol
_atom_site_fract_x
_atom_site_fract_y
_atom_site_fract_z
_atom_site_U_iso_or_equiv
_atom_site_adp_type
_atom_site_occupancy
_atom_site_symmetry_multiplicity
_atom_site_calc_flag
_atom_site_refinement_flags
Cu1 Cu 0.29716(3) 0.66772(4) 0.129147(10) 0.02165(12) Uani 1 1 d .
P1 P 0.37184(5) 0.54038(8) 0.25186(2) 0.01776(15) Uani 1 1 d .
O1 O 0.34188(16) 0.3218(2) 0.25567(7) 0.0266(4) Uani 1 1 d .
H1A H 0.4007 0.2612 0.2414 0.040 Uiso 1 1 calc R
O2 O 0.38829(17) 0.6036(3) 0.19454(6) 0.0306(4) Uani 1 1 d .
O3 O 0.48850(15) 0.5967(2) 0.28624(7) 0.0265(4) Uani 1 1 d .
O4 O 0.30356(17) 0.9735(2) 0.15053(8) 0.0364(4) Uani 1 1 d .
O5 O -0.12320(16) 1.0888(2) 0.34676(7) 0.0286(4) Uani 1 1 d .
O6 O -0.18204(18) 0.8080(2) 0.38048(8) 0.0353(4) Uani 1 1 d .
C1 C 0.1142(3) 0.7207(5) 0.03233(12) 0.0434(7) Uani 1 1 d .
H1 H 0.0446 0.7042 0.0556 0.052 Uiso 1 1 calc R
C2 C 0.7070(3) 0.7172(4) 0.08564(13) 0.0421(7) Uani 1 1 d .
H2 H 0.7890 0.7149 0.1025 0.051 Uiso 1 1 calc R
C3 C 0.5513(3) 0.7770(4) -0.04984(11) 0.0439(7) Uani 1 1 d .
H3 H 0.6228 0.7892 -0.0723 0.053 Uiso 1 1 calc R
C4 C 0.4296(3) 0.7870(4) -0.07100(11) 0.0440(8) Uani 1 1 d .
H4A H 0.4186 0.8071 -0.1078 0.053 Uiso 1 1 calc R
C5 C 0.1870(3) 0.7762(5) -0.05665(12) 0.0484(8) Uani 1 1 d .
H5 H 0.1695 0.7978 -0.0930 0.058 Uiso 1 1 calc R
C6 C 0.3159(3) 0.7671(4) -0.03794(10) 0.0342(6) Uani 1 1 d .
C7 C 0.5934(2) 0.6939(4) 0.11598(11) 0.0321(6) Uani 1 1 d .
H7 H 0.6014 0.6763 0.1530 0.038 Uiso 1 1 calc R
C8 C 0.4643(2) 0.7264(3) 0.03966(9) 0.0249(5) Uani 1 1 d .
C9 C 0.6972(3) 0.7430(4) 0.03156(12) 0.0407(7) Uani 1 1 d .
H9 H 0.7723 0.7572 0.0113 0.049 Uiso 1 1 calc R
C10 C 0.5732(2) 0.7481(4) 0.00648(10) 0.0317(6) Uani 1 1 d .
C11 C 0.3351(2) 0.7356(3) 0.01735(9) 0.0255(5) Uani 1 1 d .
C12 C 0.2267(2) 0.6458(3) 0.28007(9) 0.0189(5) Uani 1 1 d .
C13 C 0.0866(3) 0.7538(5) -0.02225(13) 0.0535(8) Uani 1 1 d .
H13 H 0.0004 0.7603 -0.0347 0.064 Uiso 1 1 calc R
C14 C 0.2183(2) 0.8436(3) 0.28428(10) 0.0276(6) Uani 1 1 d .
H14 H 0.2868 0.9196 0.2723 0.033 Uiso 1 1 calc R
C15 C 0.1235(2) 0.5349(3) 0.29808(10) 0.0255(5) Uani 1 1 d .
H15 H 0.1270 0.4024 0.2947 0.031 Uiso 1 1 calc R
C16 C 0.0148(2) 0.6203(4) 0.32117(10) 0.0268(5) Uani 1 1 d .
H16 H -0.0532 0.5445 0.3336 0.032 Uiso 1 1 calc R
C17 C 0.1084(2) 0.9284(3) 0.30619(10) 0.0261(5) Uani 1 1 d .
H17 H 0.1027 1.0611 0.3078 0.031 Uiso 1 1 calc R
C18 C -0.1080(2) 0.9092(3) 0.35282(9) 0.0236(5) Uani 1 1 d .
C19 C 0.0072(2) 0.8179(3) 0.32571(9) 0.0212(5) Uani 1 1 d .
N1 N 0.4750(2) 0.6963(3) 0.09330(8) 0.0243(4) Uani 1 1 d .
N2 N 0.2354(2) 0.7118(3) 0.05216(8) 0.0295(5) Uani 1 1 d .
H4B H 0.3558 1.0057 0.1665 0.080 Uiso 1 1 d .
H4C H 0.2736 1.0588 0.1430 0.080 Uiso 1 1 d .

loop_
_atom_site_aniso_label
_atom_site_aniso_U_11
_atom_site_aniso_U_22
_atom_site_aniso_U_33
_atom_site_aniso_U_23
_atom_site_aniso_U_13
_atom_site_aniso_U_12
Cu1 0.02016(18) 0.02417(18) 0.02073(18) 0.00284(11) 0.00360(12) -0.00370(11)
P1 0.0155(3) 0.0176(3) 0.0203(3) 0.0020(2) 0.0033(2) 0.0010(2)
O1 0.0240(9) 0.0177(8) 0.0383(10) -0.0003(7) 0.0106(7) 0.0021(6)
O2 0.0275(9) 0.0423(10) 0.0221(9) 0.0079(8) 0.0052(7) 0.0037(8)
O3 0.0187(8) 0.0299(9) 0.0309(9) 0.0054(8) -0.0018(7) -0.0022(7)
O4 0.0344(10) 0.0221(9) 0.0523(12) -0.0047(8) -0.0103(9) 0.0001(8)
O5 0.0250(9) 0.0270(9) 0.0340(10) -0.0006(8) 0.0078(7) 0.0069(7)
O6 0.0301(10) 0.0308(10) 0.0455(12) -0.0050(8) 0.0163(9) -0.0032(8)
C1 0.0316(15) 0.0577(19) 0.0407(16) 0.0033(14) -0.0033(12) -0.0099(14)
C2 0.0244(14) 0.0485(17) 0.0535(19) -0.0009(15) 0.0039(13) -0.0023(13)
C3 0.061(2) 0.0390(16) 0.0321(15) 0.0023(13) 0.0248(15) 0.0007(15)
C4 0.077(2) 0.0349(16) 0.0201(13) 0.0004(12) 0.0105(14) -0.0013(15)
C5 0.070(2) 0.0471(18) 0.0277(15) 0.0053(14) -0.0131(15) -0.0096(17)
C6 0.0516(17) 0.0263(13) 0.0245(13) -0.0013(11) -0.0039(12) -0.0066(12)
C7 0.0272(13) 0.0374(15) 0.0317(14) -0.0017(11) 0.0022(11) -0.0016(11)
C8 0.0316(13) 0.0191(11) 0.0242(12) -0.0026(10) 0.0076(10) -0.0012(10)
C9 0.0315(14) 0.0403(16) 0.0511(18) 0.0013(14) 0.0216(13) -0.0009(13)
C10 0.0393(15) 0.0235(13) 0.0327(14) -0.0015(11) 0.0156(12) -0.0026(11)
C11 0.0346(13) 0.0216(12) 0.0206(12) -0.0018(10) 0.0033(10) -0.0060(10)
C12 0.0174(11) 0.0209(11) 0.0183(11) 0.0008(9) 0.0013(9) 0.0027(8)
C13 0.0472(19) 0.063(2) 0.0494(19) 0.0075(17) -0.0222(16) -0.0104(17)
C14 0.0255(13) 0.0211(12) 0.0367(14) 0.0013(10) 0.0122(11) -0.0026(9)
C15 0.0230(12) 0.0176(11) 0.0361(14) -0.0023(10) 0.0061(10) -0.0007(9)
C16 0.0202(11) 0.0245(12) 0.0358(14) -0.0024(11) 0.0075(10) -0.0025(10)
C17 0.0288(13) 0.0174(12) 0.0323(13) -0.0014(10) 0.0069(11) 0.0035(9)
C18 0.0195(11) 0.0286(13) 0.0228(12) -0.0063(10) -0.0015(9) 0.0015(10)
C19 0.0184(11) 0.0242(12) 0.0210(11) -0.0016(9) -0.0003(9) 0.0039(9)
N1 0.0256(10) 0.0249(11) 0.0225(10) -0.0002(8) 0.0040(8) -0.0023(8)
N2 0.0290(11) 0.0321(12) 0.0272(11) 0.0025(9) -0.0005(9) -0.0064(9)

loop_
_atom_type_symbol
_atom_type_description
_atom_type_scat_dispersion_real
_atom_type_scat_dispersion_imag
_atom_type_scat_source
C C 0.0033 0.0016 'International Tables Vol C Tables 4.2.6.8 and 6.1.1.4'
H H 0.0000 0.0000 'International Tables Vol C Tables 4.2.6.8 and 6.1.1.4'
O O 0.0106 0.0060 'International Tables Vol C Tables 4.2.6.8 and 6.1.1.4'
P P 0.1023 0.0942 'International Tables Vol C Tables 4.2.6.8 and 6.1.1.4'
Cu Cu 0.3201 1.2651 'International Tables Vol C Tables 4.2.6.8 and 6.1.1.4'
N N 0.0061 0.0033 'International Tables Vol C Tables 4.2.6.8 and 6.1.1.4'

loop_
_geom_angle_atom_site_label_1
_geom_angle_atom_site_label_2
_geom_angle_atom_site_label_3
_geom_angle
_geom_angle_site_symmetry_1
_geom_angle_site_symmetry_3
O2 Cu1 O5 96.02(7) . 2_545
O2 Cu1 N2 167.57(8) . .
O5 Cu1 N2 93.54(8) 2_545 .
O2 Cu1 N1 88.30(7) . .
O5 Cu1 N1 167.05(7) 2_545 .
N2 Cu1 N1 80.71(8) . .
O2 Cu1 O4 90.59(8) . .
O5 Cu1 O4 102.85(7) 2_545 .
N2 Cu1 O4 95.03(8) . .
N1 Cu1 O4 89.28(7) . .
O2 P1 O3 111.18(10) . .
O2 P1 O1 111.71(11) . .
O3 P1 O1 112.02(10) . .
O2 P1 C12 110.66(10) . .
O3 P1 C12 108.60(10) . .
O1 P1 C12 102.30(10) . .
P1 O1 H1A 109.5 . .
P1 O2 Cu1 144.46(11) . .
Cu1 O4 H4B 118.0 . .
Cu1 O4 H4C 139.2 . .
H4B O4 H4C 101.9 . .
C18 O5 Cu1 110.47(14) . 2
N2 C1 C13 122.6(3) . .
N2 C1 H1 118.7 . .
C13 C1 H1 118.7 . .
C9 C2 C7 119.9(3) . .
C9 C2 H2 120.0 . .
C7 C2 H2 120.0 . .
C4 C3 C10 121.4(3) . .
C4 C3 H3 119.3 . .
C10 C3 H3 119.3 . .
C3 C4 C6 121.4(3) . .
C3 C4 H4A 119.3 . .
C6 C4 H4A 119.3 . .
C13 C5 C6 120.3(3) . .
C13 C5 H5 119.8 . .
C6 C5 H5 119.8 . .
C5 C6 C11 116.8(3) . .
C5 C6 C4 124.9(3) . .
C11 C6 C4 118.2(3) . .
N1 C7 C2 121.7(2) . .
N1 C7 H7 119.1 . .
C2 C7 H7 119.1 . .
N1 C8 C10 123.0(2) . .
N1 C8 C11 116.7(2) . .
C10 C8 C11 120.3(2) . .
C2 C9 C10 119.7(2) . .
C2 C9 H9 120.2 . .
C10 C9 H9 120.2 . .
C9 C10 C8 117.0(2) . .
C9 C10 C3 124.4(2) . .
C8 C10 C3 118.6(3) . .
N2 C11 C6 123.4(2) . .
N2 C11 C8 116.5(2) . .
C6 C11 C8 120.2(2) . .
C15 C12 C14 118.9(2) . .
C15 C12 P1 121.92(17) . .
C14 C12 P1 119.15(18) . .
C5 C13 C1 119.3(3) . .
C5 C13 H13 120.4 . .
C1 C13 H13 120.4 . .
C17 C14 C12 120.4(2) . .
C17 C14 H14 119.8 . .
C12 C14 H14 119.8 . .
C12 C15 C16 120.5(2) . .
C12 C15 H15 119.8 . .
C16 C15 H15 119.8 . .
C19 C16 C15 120.4(2) . .
C19 C16 H16 119.8 . .
C15 C16 H16 119.8 . .
C19 C17 C14 120.8(2) . .
C19 C17 H17 119.6 . .
C14 C17 H17 119.6 . .
O6 C18 O5 123.3(2) . .
O6 C18 C19 119.3(2) . .
O5 C18 C19 117.3(2) . .
C17 C19 C16 118.9(2) . .
C17 C19 C18 120.8(2) . .
C16 C19 C18 120.2(2) . .
C7 N1 C8 118.6(2) . .
C7 N1 Cu1 128.56(17) . .
C8 N1 Cu1 112.79(16) . .
C1 N2 C11 117.5(2) . .
C1 N2 Cu1 129.17(19) . .
C11 N2 Cu1 113.29(16) . .

loop_
_geom_bond_atom_site_label_1
_geom_bond_atom_site_label_2
_geom_bond_distance
_geom_bond_site_symmetry_2
Cu1 O2 1.9122(17) .
Cu1 O5 1.9617(15) 2_545
Cu1 N2 2.028(2) .
Cu1 N1 2.0439(19) .
Cu1 O4 2.2022(18) .
P1 O2 1.5034(16) .
P1 O3 1.5062(17) .
P1 O1 1.5607(16) .
P1 C12 1.806(2) .
O1 H1A 0.8200 .
O4 H4B 0.6963 .
O4 H4C 0.6942 .
O5 C18 1.273(3) .
O5 Cu1 1.9616(15) 2
O6 C18 1.249(3) .
C1 N2 1.325(3) .
C1 C13 1.400(4) .
C1 H1 0.9300 .
C2 C9 1.358(4) .
C2 C7 1.402(4) .
C2 H2 0.9300 .
C3 C4 1.342(4) .
C3 C10 1.428(4) .
C3 H3 0.9300 .
C4 C6 1.439(4) .
C4 H4A 0.9300 .
C5 C13 1.353(5) .
C5 C6 1.390(4) .
C5 H5 0.9300 .
C6 C11 1.402(3) .
C7 N1 1.326(3) .
C7 H7 0.9300 .
C8 N1 1.352(3) .
C8 C10 1.403(3) .
C8 C11 1.424(3) .
C9 C10 1.401(4) .
C9 H9 0.9300 .
C11 N2 1.356(3) .
C12 C15 1.388(3) .
C12 C14 1.388(3) .
C13 H13 0.9300 .
C14 C17 1.388(3) .
C14 H14 0.9300 .
C15 C16 1.392(3) .
C15 H15 0.9300 .
C16 C19 1.387(3) .
C16 H16 0.9300 .
C17 C19 1.383(3) .
C17 H17 0.9300 .
C18 C19 1.507(3) .
